data_1543613
loop_
_publ_author_name
'Nan Li'
'Wen-Bin Chen'
'Yang-Fan Guan'
'Zhen-Jie OuYang'
'Wen Dong'

_publ_section_title
;
 Chlorine anion-pi and pi--pi- interactions in two tetrazolyl derivative
 based Cu2+ complexes and quantum chemical calculations
;
_journal_name_full 'Inorganica Chimica Acta'
_journal_page_first 349
_journal_page_last 352
_journal_paper_doi 10.1016/j.ica.2013.09.045
_journal_volume 409B
_journal_year 2014
_chemical_formula_sum 'C13 H34 Cu2 N26 O2'
_chemical_formula_weight 713.76
_space_group_IT_number 15
_symmetry_cell_setting monoclinic
_symmetry_space_group_name_Hall '-C 2yc'
_symmetry_space_group_name_H-M 'C 1 2/c 1'
_atom_sites_solution_hydrogens geom
_atom_sites_solution_primary direct
_atom_sites_solution_secondary difmap
_cell_angle_alpha 90.00
_cell_angle_beta 98.5220(10)
_cell_angle_gamma 90.00
_cell_formula_units_Z 4
_cell_length_a 25.6175(4)
_cell_length_b 8.19310(10)
_cell_length_c 13.6443(3)
_cell_measurement_reflns_used 4072
_cell_measurement_temperature 296(2)
_cell_measurement_theta_max 27.45
_cell_measurement_theta_min 2.61
_cell_volume 2832.14(8)
_computing_cell_refinement 'Bruker SMART'
_computing_data_collection 'Bruker SMART'
_computing_data_reduction 'Bruker SMART'
_computing_molecular_graphics 'Bruker SHELXTL'
_computing_publication_material 'Bruker SHELXTL'
_computing_structure_refinement 'SHELXL-97 (Sheldrick, 1997)'
_computing_structure_solution 'SHELXS-97 (Sheldrick, 1990)'
_diffrn_ambient_temperature 296(2)
_diffrn_measured_fraction_theta_full 0.997
_diffrn_measured_fraction_theta_max 0.997
_diffrn_measurement_device_type 'CCD area detector'
_diffrn_measurement_method 'phi and omega scans'
_diffrn_radiation_monochromator graphite
_diffrn_radiation_source 'fine-focus sealed tube'
_diffrn_radiation_type MoK\a
_diffrn_radiation_wavelength 0.71073
_diffrn_reflns_av_R_equivalents 0.0277
_diffrn_reflns_av_sigmaI/netI 0.0314
_diffrn_reflns_limit_h_max 28
_diffrn_reflns_limit_h_min -33
_diffrn_reflns_limit_k_max 10
_diffrn_reflns_limit_k_min -10
_diffrn_reflns_limit_l_max 17
_diffrn_reflns_limit_l_min -17
_diffrn_reflns_number 11720
_diffrn_reflns_theta_full 27.53
_diffrn_reflns_theta_max 27.53
_diffrn_reflns_theta_min 2.61
_exptl_absorpt_coefficient_mu 1.568
_exptl_absorpt_correction_T_max 0.551
_exptl_absorpt_correction_T_min 0.499
_exptl_absorpt_correction_type empirical
_exptl_absorpt_process_details SADABS
_exptl_crystal_colour green
_exptl_crystal_density_diffrn 1.674
_exptl_crystal_density_method 'not measured'
_exptl_crystal_description block
_exptl_crystal_F_000 1472.0
_exptl_crystal_size_max 0.45
_exptl_crystal_size_mid 0.43
_exptl_crystal_size_min 0.38
_refine_diff_density_max 0.458
_refine_diff_density_min -0.407
_refine_diff_density_rms 0.071
_refine_ls_extinction_coef 0.00083(17)
_refine_ls_extinction_expression Fc^*^=kFc[1+0.001xFc^2^\l^3^/sin(2\q)]^-1/4^
_refine_ls_extinction_method SHELXL
_refine_ls_goodness_of_fit_ref 1.238
_refine_ls_hydrogen_treatment mixed
_refine_ls_matrix_type full
_refine_ls_number_parameters 249
_refine_ls_number_reflns 3280
_refine_ls_number_restraints 23
_refine_ls_restrained_S_all 1.240
_refine_ls_R_factor_all 0.0488
_refine_ls_R_factor_gt 0.0364
_refine_ls_shift/su_max 0.074
_refine_ls_shift/su_mean 0.014
_refine_ls_structure_factor_coef Fsqd
_refine_ls_weighting_details 'calc w=1/[\s^2^(Fo^2^)+(0.0347P)^2^+2.6824P] where P=(Fo^2^+2Fc^2^)/3'
_refine_ls_weighting_scheme calc
_refine_ls_wR_factor_gt 0.0903
_refine_ls_wR_factor_ref 0.0949
_reflns_number_gt 2612
_reflns_number_total 3280
_reflns_threshold_expression >2sigma(I)
_cod_data_source_file ICA-2014-409B-349-352-2.cif
_cod_data_source_block 1
_cod_depositor_comments
;
The following automatic conversions were performed:

'_journal_paper_doi' value 'doi:10.1016/j.ica.2013.09.045' was
changed to '10.1016/j.ica.2013.09.045'.

Automatic conversion script
Id: cif_fix_values 6433 2018-09-21 13:16:33Z andrius 
;
_cod_original_sg_symbol_H-M C2/c
_cod_original_formula_sum 'C13 H34 Cu2 N26 O2 '
_cod_database_code 1543613

loop_
_symmetry_equiv_pos_as_xyz
'x, y, z'
'-x, y, -z+1/2'
'x+1/2, y+1/2, z'
'-x+1/2, y+1/2, -z+1/2'
'-x, -y, -z'
'x, -y, z-1/2'
'-x+1/2, -y+1/2, -z'
'x+1/2, -y+1/2, z-1/2'

loop_
_atom_site_label
_atom_site_type_symbol
_atom_site_fract_x
_atom_site_fract_y
_atom_site_fract_z
_atom_site_U_iso_or_equiv
_atom_site_adp_type
_atom_site_occupancy
_atom_site_symmetry_multiplicity
_atom_site_calc_flag
_atom_site_refinement_flags
_atom_site_disorder_assembly
_atom_site_disorder_group
Cu1 Cu 0.2500 0.2500 0.5000 0.02906(14) Uani 1 2 d S . .
Cu2 Cu 0.0000 0.00327(5) 0.2500 0.02962(15) Uani 1 2 d SD . .
N12 N -0.04199(8) -0.1634(3) 0.31388(16) 0.0288(5) Uani 1 1 d . . .
N9 N -0.06272(9) -0.3075(3) 0.43937(19) 0.0401(6) Uani 1 1 d . . .
N10 N -0.10293(9) -0.3084(3) 0.3642(2) 0.0406(6) Uani 1 1 d . . .
C5 C -0.02633(10) -0.2167(3) 0.4059(2) 0.0300(6) Uani 1 1 d . . .
N13 N 0.05566(10) 0.1680(3) 0.2315(2) 0.0409(6) Uani 1 1 d D . .
N11 N -0.09074(9) -0.2227(3) 0.28852(18) 0.0365(5) Uani 1 1 d . . .
N7 N 0.04905(8) -0.0861(3) 0.41788(16) 0.0300(5) Uani 1 1 d . . .
N8 N 0.02256(8) -0.1822(3) 0.46312(16) 0.0332(5) Uani 1 1 d . . .
C4 C 0.09885(10) -0.0479(3) 0.47057(19) 0.0280(5) Uani 1 1 d . . .
N6 N 0.11725(9) -0.0863(3) 0.56338(16) 0.0341(5) Uani 1 1 d . . .
N3 N 0.13308(9) 0.0369(3) 0.42649(17) 0.0370(6) Uani 1 1 d . . .
N5 N 0.16574(9) -0.0217(3) 0.57795(18) 0.0366(5) Uani 1 1 d . . .
N4 N 0.17532(9) 0.0510(3) 0.49641(17) 0.0368(5) Uani 1 1 d . . .
N1 N 0.28915(9) 0.0921(3) 0.42265(17) 0.0311(5) Uani 1 1 d D . .
N2 N 0.28916(10) 0.1713(3) 0.63470(18) 0.0376(5) Uani 1 1 d D . .
C3 C 0.31014(13) 0.0025(4) 0.6472(3) 0.0485(8) Uani 1 1 d D . .
C1 C 0.31031(15) -0.0636(4) 0.4666(3) 0.0523(8) Uani 1 1 d D . .
C2 C 0.34264(14) -0.0413(5) 0.5672(3) 0.0564(9) Uani 1 1 d D . .
C6 C 0.04662(16) 0.3414(4) 0.2321(4) 0.0836(15) Uani 1 1 d D . .
O1 O 0.20791(8) 0.0649(4) 0.77097(17) 0.0608(7) Uani 1 1 d D . .
C7 C 0.0000 0.4059(7) 0.2500 0.141(4) Uani 1 2 d SD . .
H2 H 0.315(2) 0.146(9) 0.402(5) 0.212 Uiso 1 1 d D . .
H1 H 0.268(2) 0.082(10) 0.366(3) 0.212 Uiso 1 1 d D . .
H3 H 0.282(2) -0.138(7) 0.470(6) 0.212 Uiso 1 1 d D . .
H4 H 0.330(3) -0.114(9) 0.421(4) 0.212 Uiso 1 1 d D . .
H6 H 0.370(2) 0.037(7) 0.568(6) 0.212 Uiso 1 1 d D . .
H5 H 0.358(3) -0.144(5) 0.586(5) 0.212 Uiso 1 1 d D . .
H7 H 0.2808(19) -0.067(8) 0.646(6) 0.212 Uiso 1 1 d D . .
H8 H 0.329(3) -0.013(9) 0.711(3) 0.212 Uiso 1 1 d D . .
H9 H 0.271(3) 0.196(10) 0.682(4) 0.212 Uiso 1 1 d D . .
H10 H 0.316(2) 0.236(8) 0.652(6) 0.212 Uiso 1 1 d D . .
H12 H 0.056(3) 0.169(10) 0.1684(18) 0.212 Uiso 1 1 d D . .
H11 H 0.0815(19) 0.105(4) 0.261(4) 0.212 Uiso 1 1 d D . .
H14 H 0.073(2) 0.410(8) 0.214(6) 0.212 Uiso 1 1 d D . .
H13 H 0.0695(11) 0.347(3) 0.294(2) 0.212 Uiso 1 1 d D . .
H16 H 0.195(3) 0.031(10) 0.717(3) 0.212 Uiso 1 1 d D . .
H17 H 0.186(2) 0.082(10) 0.804(4) 0.212 Uiso 1 1 d D . .
H15 H 0.0037(15) 0.478(3) 0.299(3) 0.212 Uiso 1 1 d D . .

loop_
_atom_site_aniso_label
_atom_site_aniso_U_11
_atom_site_aniso_U_22
_atom_site_aniso_U_33
_atom_site_aniso_U_23
_atom_site_aniso_U_13
_atom_site_aniso_U_12
Cu1 0.0292(3) 0.0300(2) 0.0284(3) 0.00144(18) 0.00562(18) 0.00410(18)
Cu2 0.0266(3) 0.0275(2) 0.0369(3) 0.000 0.01185(19) 0.000
N12 0.0209(10) 0.0300(11) 0.0364(12) -0.0017(10) 0.0071(9) -0.0024(9)
N9 0.0333(13) 0.0404(13) 0.0484(15) 0.0057(12) 0.0119(11) -0.0077(11)
N10 0.0300(13) 0.0390(13) 0.0549(16) -0.0003(12) 0.0129(11) -0.0078(11)
C5 0.0269(13) 0.0280(13) 0.0365(15) -0.0005(11) 0.0096(11) -0.0018(10)
N13 0.0405(14) 0.0336(12) 0.0524(16) -0.0001(12) 0.0190(12) -0.0056(11)
N11 0.0269(12) 0.0370(13) 0.0462(15) -0.0040(11) 0.0070(10) -0.0046(10)
N7 0.0254(11) 0.0344(12) 0.0315(12) 0.0001(10) 0.0080(9) -0.0034(9)
N8 0.0279(12) 0.0383(12) 0.0335(12) 0.0024(10) 0.0054(9) -0.0059(10)
C4 0.0266(13) 0.0291(12) 0.0288(14) -0.0032(11) 0.0054(10) -0.0018(10)
N6 0.0317(12) 0.0387(12) 0.0323(13) -0.0015(10) 0.0057(10) -0.0046(10)
N3 0.0297(12) 0.0486(14) 0.0335(13) 0.0006(11) 0.0066(10) -0.0101(11)
N5 0.0320(13) 0.0414(13) 0.0358(13) -0.0025(11) 0.0035(10) -0.0046(10)
N4 0.0291(12) 0.0450(13) 0.0365(13) -0.0026(11) 0.0056(10) -0.0090(10)
N1 0.0276(12) 0.0302(11) 0.0365(13) -0.0027(10) 0.0082(9) 0.0007(9)
N2 0.0389(14) 0.0381(13) 0.0345(13) 0.0066(11) 0.0012(10) 0.0024(11)
C3 0.0470(19) 0.0510(19) 0.0481(19) 0.0182(16) 0.0093(15) 0.0162(15)
C1 0.064(2) 0.0358(16) 0.058(2) 0.0019(16) 0.0115(18) 0.0120(16)
C2 0.050(2) 0.062(2) 0.060(2) 0.0174(18) 0.0146(17) 0.0265(17)
C6 0.058(2) 0.0344(18) 0.164(5) -0.011(2) 0.036(3) -0.0118(17)
O1 0.0381(13) 0.105(2) 0.0385(13) 0.0008(14) 0.0031(10) 0.0102(13)
C7 0.109(6) 0.029(3) 0.313(14) 0.000 0.122(8) 0.000

loop_
_atom_type_symbol
_atom_type_description
_atom_type_scat_dispersion_real
_atom_type_scat_dispersion_imag
_atom_type_scat_source
C C 0.0033 0.0016 'International Tables Vol C Tables 4.2.6.8 and 6.1.1.4'
H H 0.0000 0.0000 'International Tables Vol C Tables 4.2.6.8 and 6.1.1.4'
N N 0.0061 0.0033 'International Tables Vol C Tables 4.2.6.8 and 6.1.1.4'
O O 0.0106 0.0060 'International Tables Vol C Tables 4.2.6.8 and 6.1.1.4'
Cu Cu 0.3201 1.2651 'International Tables Vol C Tables 4.2.6.8 and 6.1.1.4'

loop_
_geom_angle_atom_site_label_1
_geom_angle_atom_site_label_2
_geom_angle_atom_site_label_3
_geom_angle
_geom_angle_site_symmetry_1
_geom_angle_site_symmetry_3
N1 Cu1 N1 180.00(13) . 7_556
N1 Cu1 N2 92.95(10) . .
N1 Cu1 N2 87.05(10) 7_556 .
N1 Cu1 N2 87.05(10) . 7_556
N1 Cu1 N2 92.95(10) 7_556 7_556
N2 Cu1 N2 180.000(1) . 7_556
N13 Cu2 N13 95.46(14) . 2
N13 Cu2 N12 88.07(9) . 2
N13 Cu2 N12 160.98(10) 2 2
N13 Cu2 N12 160.98(10) . .
N13 Cu2 N12 88.07(9) 2 .
N12 Cu2 N12 94.66(12) 2 .
C5 N12 N11 105.3(2) . .
C5 N12 Cu2 121.58(17) . .
N11 N12 Cu2 132.26(18) . .
C5 N9 N10 103.9(2) . .
N11 N10 N9 110.5(2) . .
N9 C5 N12 112.3(2) . .
N9 C5 N8 122.5(2) . .
N12 C5 N8 125.2(2) . .
C6 N13 Cu2 123.0(2) . .
C6 N13 H12 91(6) . .
Cu2 N13 H12 105(5) . .
C6 N13 H11 133(3) . .
Cu2 N13 H11 93(4) . .
H12 N13 H11 109(6) . .
N10 N11 N12 108.1(2) . .
N8 N7 C4 113.8(2) . .
N7 N8 C5 110.8(2) . .
N6 C4 N3 113.1(2) . .
N6 C4 N7 127.3(2) . .
N3 C4 N7 119.7(2) . .
C4 N6 N5 103.9(2) . .
C4 N3 N4 103.9(2) . .
N4 N5 N6 109.8(2) . .
N5 N4 N3 109.4(2) . .
C1 N1 Cu1 121.31(19) . .
C1 N1 H2 108(5) . .
Cu1 N1 H2 108(5) . .
C1 N1 H1 115(5) . .
Cu1 N1 H1 103(5) . .
H2 N1 H1 99(6) . .
C3 N2 Cu1 120.9(2) . .
C3 N2 H9 110(5) . .
Cu1 N2 H9 111(5) . .
C3 N2 H10 106(5) . .
Cu1 N2 H10 108(5) . .
H9 N2 H10 98(6) . .
N2 C3 C2 111.6(3) . .
N2 C3 H7 107(5) . .
C2 C3 H7 111(5) . .
N2 C3 H8 111(5) . .
C2 C3 H8 111(5) . .
H7 C3 H8 104(6) . .
N1 C1 C2 112.6(3) . .
N1 C1 H3 110(5) . .
C2 C1 H3 111(5) . .
N1 C1 H4 108(5) . .
C2 C1 H4 112(5) . .
H3 C1 H4 103(6) . .
C1 C2 C3 113.6(3) . .
C1 C2 H6 114(5) . .
C3 C2 H6 108(5) . .
C1 C2 H5 106(5) . .
C3 C2 H5 105(5) . .
H6 C2 H5 109(6) . .
C7 C6 N13 122.1(4) . .
C7 C6 H14 120(5) . .
N13 C6 H14 118(5) . .
C7 C6 H13 105(2) . .
N13 C6 H13 88.6(15) . .
H14 C6 H13 80(5) . .
H16 O1 H17 112(4) . .
C6 C7 C6 134.2(5) 2 .
C6 C7 H15 97(2) 2 .
C6 C7 H15 113(2) . .

loop_
_geom_bond_atom_site_label_1
_geom_bond_atom_site_label_2
_geom_bond_distance
_geom_bond_site_symmetry_2
Cu1 N1 2.027(2) .
Cu1 N1 2.027(2) 7_556
Cu1 N2 2.062(2) .
Cu1 N2 2.062(2) 7_556
Cu2 N13 2.006(2) .
Cu2 N13 2.006(2) 2
Cu2 N12 2.015(2) 2
Cu2 N12 2.015(2) .
N12 C5 1.334(3) .
N12 N11 1.337(3) .
N9 C5 1.325(3) .
N9 N10 1.342(3) .
N10 N11 1.324(3) .
C5 N8 1.403(3) .
N13 C6 1.440(5) .
N13 H12 0.86(2) .
N13 H11 0.89(2) .
N7 N8 1.259(3) .
N7 C4 1.403(3) .
C4 N6 1.322(3) .
C4 N3 1.330(3) .
N6 N5 1.338(3) .
N3 N4 1.337(3) .
N5 N4 1.316(3) .
N1 C1 1.478(4) .
N1 H2 0.88(2) .
N1 H1 0.87(2) .
N2 C3 1.484(4) .
N2 H9 0.88(2) .
N2 H10 0.88(2) .
C3 C2 1.510(5) .
C3 H7 0.94(2) .
C3 H8 0.94(2) .
C1 C2 1.505(5) .
C1 H3 0.95(2) .
C1 H4 0.96(2) .
C2 H6 0.96(2) .
C2 H5 0.95(2) .
C6 C7 1.361(5) .
C6 H14 0.95(2) .
C6 H13 0.957(19) .
O1 H16 0.80(2) .
O1 H17 0.780(19) .
C7 C6 1.361(5) 2
C7 H15 0.888(19) .
